data_7109663
loop_
_publ_author_name
'Srinu Tothadi'
'Gautam R. Desiraju'

_publ_section_title
;
 Designing ternary cocrystals with hydrogen bonds and halogen bonds
;
_journal_name_full Chem.Commun.
_journal_page_first 7791
_journal_paper_doi 10.1039/c3cc43822h
_journal_volume 49
_journal_year 2013
_chemical_formula_sum 'C10 H10 I N O4'
_chemical_formula_weight 335.09
_chemical_name_common '4-iodobenzamide: 1,4-dinitrobenzene'
_chemical_name_systematic
;
 ?
;
_space_group_IT_number 12
_symmetry_cell_setting monoclinic
_symmetry_space_group_name_Hall '-C 2y'
_symmetry_space_group_name_H-M 'C 1 2/m 1'
_atom_sites_solution_hydrogens geom
_atom_sites_solution_primary direct
_atom_sites_solution_secondary difmap
_audit_creation_method SHELXL-97
_cell_angle_alpha 90.00
_cell_angle_beta 90.719(6)
_cell_angle_gamma 90.00
_cell_formula_units_Z 4
_cell_length_a 9.1722(9)
_cell_length_b 9.8317(10)
_cell_length_c 11.7873(12)
_cell_measurement_reflns_used 8809
_cell_measurement_temperature 150(2)
_cell_measurement_theta_max 27.5
_cell_measurement_theta_min 3.0
_cell_volume 1062.88(19)
_computing_cell_refinement
;
CrystalClear-SM Expert 2.0 rc14 (Rigaku, 2009)
;
_computing_data_collection
;
CrystalClear-SM Expert 2.0 rc14 (Rigaku, 2009)
;
_computing_data_reduction
;
CrystalClear-SM Expert 2.0 rc14 (Rigaku, 2009)
;
_computing_structure_refinement 'SHELXL-97 (Sheldrick, 2008)'
_computing_structure_solution 'SHELXL-97 (Sheldrick, 2008)'
_diffrn_ambient_temperature 150(2)
_diffrn_measured_fraction_theta_full 0.998
_diffrn_measured_fraction_theta_max 0.998
_diffrn_measurement_device
;
XtaLABmini: Fixed Chi 2 circle
;
_diffrn_measurement_device_type
;
Rigaku Mercury375R (2x2 bin mode)
;
_diffrn_measurement_method 'profile data from \w-scans'
_diffrn_radiation_monochromator graphite
_diffrn_radiation_source 'fine-focus sealed tube'
_diffrn_radiation_type MoK\a
_diffrn_radiation_wavelength 0.71073
_diffrn_reflns_av_R_equivalents 0.0205
_diffrn_reflns_av_sigmaI/netI 0.0148
_diffrn_reflns_limit_h_max 11
_diffrn_reflns_limit_h_min -11
_diffrn_reflns_limit_k_max 12
_diffrn_reflns_limit_k_min -12
_diffrn_reflns_limit_l_max 15
_diffrn_reflns_limit_l_min -15
_diffrn_reflns_number 5588
_diffrn_reflns_theta_full 27.48
_diffrn_reflns_theta_max 27.48
_diffrn_reflns_theta_min 3.04
_exptl_absorpt_coefficient_mu 3.011
_exptl_absorpt_correction_T_max 0.7528
_exptl_absorpt_correction_T_min 0.5842
_exptl_absorpt_correction_type multi-scan
_exptl_absorpt_process_details 'Jacobson, R. (1998) Private communication'
_exptl_crystal_colour 'light yellow'
_exptl_crystal_density_diffrn 2.094
_exptl_crystal_density_method 'not measured'
_exptl_crystal_description block
_exptl_crystal_F_000 648
_exptl_crystal_size_max 0.20
_exptl_crystal_size_mid 0.20
_exptl_crystal_size_min 0.10
_refine_diff_density_max 0.504
_refine_diff_density_min -0.445
_refine_diff_density_rms 0.085
_refine_ls_extinction_method none
_refine_ls_goodness_of_fit_ref 1.209
_refine_ls_hydrogen_treatment mixed
_refine_ls_matrix_type full
_refine_ls_number_parameters 82
_refine_ls_number_reflns 1287
_refine_ls_number_restraints 0
_refine_ls_restrained_S_all 1.209
_refine_ls_R_factor_all 0.0166
_refine_ls_R_factor_gt 0.0162
_refine_ls_shift/su_max 0.001
_refine_ls_shift/su_mean 0.000
_refine_ls_structure_factor_coef Fsqd
_refine_ls_weighting_details 'calc w=1/[\s^2^(Fo^2^)+(0.0208P)^2^+2.5231P] where P=(Fo^2^+2Fc^2^)/3'
_refine_ls_weighting_scheme calc
_refine_ls_wR_factor_gt 0.0499
_refine_ls_wR_factor_ref 0.0502
_reflns_number_gt 1267
_reflns_number_total 1287
_reflns_threshold_expression >2\s(I)
_cod_data_source_file c3cc43822h.txt
_cod_data_source_block platon
_cod_original_sg_symbol_H-M C2/m
_cod_database_code 7109663

loop_
_symmetry_equiv_pos_as_xyz
'x, y, z'
'-x, y, -z'
'x+1/2, y+1/2, z'
'-x+1/2, y+1/2, -z'
'-x, -y, -z'
'x, -y, z'
'-x+1/2, -y+1/2, -z'
'x+1/2, -y+1/2, z'

loop_
_atom_site_label
_atom_site_type_symbol
_atom_site_fract_x
_atom_site_fract_y
_atom_site_fract_z
_atom_site_U_iso_or_equiv
_atom_site_adp_type
_atom_site_occupancy
_atom_site_symmetry_multiplicity
_atom_site_calc_flag
_atom_site_refinement_flags
C1 C -0.2823(3) 0.5000 0.9395(3) 0.0171(6) Uani 1 2 d S
C2 C -0.1362(3) 0.5000 0.8828(3) 0.0167(6) Uani 1 2 d S
C3 C -0.0680(3) 0.3786(2) 0.8550(2) 0.0235(5) Uani 1 1 d .
H3 H -0.1151 0.2948 0.8708 0.028 Uiso 1 1 calc R
C4 C 0.0679(3) 0.3778(2) 0.8046(2) 0.0230(5) Uani 1 1 d .
H4 H 0.1137 0.2941 0.7862 0.028 Uiso 1 1 calc R
C5 C 0.1361(3) 0.5000 0.7813(2) 0.0174(6) Uani 1 2 d S
I1 I 0.34765(2) 0.5000 0.715276(17) 0.02226(8) Uani 1 2 d S
N1 O -0.3426(2) 0.3864(2) 0.9619(2) 0.0409(5) Uani 0.50 1 d P
O1 O -0.3426(2) 0.3864(2) 0.9619(2) 0.0409(5) Uani 0.50 1 d P
H1N H -0.4321 0.3936 1.0109 0.049 Uiso 1 1 d .
H2N H -0.2840 0.2988 0.9824 0.049 Uiso 1 1 d .
C6 C 0.1301(3) 0.5000 0.4482(3) 0.0187(6) Uani 1 2 d S
C7 C 0.0663(3) 0.6233(2) 0.4732(2) 0.0240(5) Uani 1 1 d .
H7 H 0.1128 0.7064 0.4538 0.029 Uiso 1 1 calc R
N2 N 0.2739(3) 0.5000 0.3946(2) 0.0250(6) Uani 1 2 d S
O2 O 0.3309(2) 0.3903(2) 0.37417(19) 0.0402(5) Uani 1 1 d .

loop_
_atom_site_aniso_label
_atom_site_aniso_U_11
_atom_site_aniso_U_22
_atom_site_aniso_U_33
_atom_site_aniso_U_23
_atom_site_aniso_U_13
_atom_site_aniso_U_12
C1 0.0174(14) 0.0188(14) 0.0152(13) 0.000 -0.0005(11) 0.000
C2 0.0140(14) 0.0192(14) 0.0168(13) 0.000 0.0012(11) 0.000
C3 0.0208(11) 0.0167(10) 0.0331(12) -0.0013(9) 0.0081(9) -0.0023(8)
C4 0.0218(11) 0.0180(10) 0.0294(12) -0.0019(9) 0.0067(9) 0.0017(9)
C5 0.0132(14) 0.0224(15) 0.0165(14) 0.000 0.0011(11) 0.000
I1 0.01483(12) 0.03027(13) 0.02179(12) 0.000 0.00446(8) 0.000
N1 0.0239(10) 0.0245(10) 0.0748(15) 0.0004(10) 0.0170(10) -0.0012(8)
O1 0.0239(10) 0.0245(10) 0.0748(15) 0.0004(10) 0.0170(10) -0.0012(8)
C6 0.0143(14) 0.0246(15) 0.0173(14) 0.000 0.0009(11) 0.000
C7 0.0220(11) 0.0192(11) 0.0310(12) 0.0025(9) 0.0026(9) -0.0025(9)
N2 0.0198(14) 0.0330(16) 0.0222(13) 0.000 0.0029(11) 0.000
O2 0.0272(10) 0.0392(11) 0.0548(13) -0.0043(10) 0.0172(9) 0.0073(9)

loop_
_atom_type_symbol
_atom_type_description
_atom_type_scat_dispersion_real
_atom_type_scat_dispersion_imag
_atom_type_scat_source
C C 0.0033 0.0016 'International Tables Vol C Tables 4.2.6.8 and 6.1.1.4'
H H 0.0000 0.0000 'International Tables Vol C Tables 4.2.6.8 and 6.1.1.4'
N N 0.0061 0.0033 'International Tables Vol C Tables 4.2.6.8 and 6.1.1.4'
O O 0.0106 0.0060 'International Tables Vol C Tables 4.2.6.8 and 6.1.1.4'
I I -0.4742 1.8119 'International Tables Vol C Tables 4.2.6.8 and 6.1.1.4'

loop_
_geom_angle_atom_site_label_1
_geom_angle_atom_site_label_2
_geom_angle_atom_site_label_3
_geom_angle
_geom_angle_site_symmetry_1
_geom_angle_site_symmetry_3
O1 C1 N1 0.0(2) 6_565 6_565
O1 C1 N1 122.3(3) 6_565 .
N1 C1 N1 122.3(3) 6_565 .
O1 C1 C2 118.85(15) 6_565 .
N1 C1 C2 118.85(15) 6_565 .
N1 C1 C2 118.85(15) . .
C3 C2 C3 118.5(3) . 6_565
C3 C2 C1 120.74(14) . .
C3 C2 C1 120.74(14) 6_565 .
C4 C3 C2 121.1(2) . .
C5 C4 C3 119.4(2) . .
C4 C5 C4 120.5(3) . 6_565
C4 C5 I1 119.71(14) . .
C4 C5 I1 119.71(14) 6_565 .
C7 C6 C7 123.1(3) 6_565 .
C7 C6 N2 118.47(15) 6_565 .
C7 C6 N2 118.47(15) . .
C7 C7 C6 118.47(15) 2_556 .
O2 N2 O2 123.6(3) 6_565 .
O2 N2 C6 118.19(15) 6_565 .
O2 N2 C6 118.19(15) . .

loop_
_geom_bond_atom_site_label_1
_geom_bond_atom_site_label_2
_geom_bond_distance
_geom_bond_site_symmetry_2
C1 O1 1.275(2) 6_565
C1 N1 1.275(2) 6_565
C1 N1 1.275(2) .
C1 C2 1.505(4) .
C2 C3 1.388(3) .
C2 C3 1.388(3) 6_565
C3 C4 1.387(3) .
C4 C5 1.384(3) .
C5 C4 1.384(3) 6_565
C5 I1 2.100(3) .
C6 C7 1.379(3) 6_565
C6 C7 1.379(3) .
C6 N2 1.470(4) .
C7 C7 1.379(5) 2_556
N2 O2 1.224(2) 6_565
N2 O2 1.224(2) .

loop_
_geom_torsion_atom_site_label_1
_geom_torsion_atom_site_label_2
_geom_torsion_atom_site_label_3
_geom_torsion_atom_site_label_4
_geom_torsion
_geom_torsion_site_symmetry_1
_geom_torsion_site_symmetry_4
O1 C1 C2 C3 -178.8(3) 6_565 .
N1 C1 C2 C3 -178.8(3) 6_565 .
N1 C1 C2 C3 0.1(4) . .
O1 C1 C2 C3 -0.1(4) 6_565 6_565
N1 C1 C2 C3 -0.1(4) 6_565 6_565
N1 C1 C2 C3 178.8(3) . 6_565
C3 C2 C3 C4 2.5(5) 6_565 .
C1 C2 C3 C4 -178.8(3) . .
C2 C3 C4 C5 -0.2(4) . .
C3 C4 C5 C4 -2.1(5) . 6_565
C3 C4 C5 I1 175.86(19) . .
C7 C6 C7 C7 0.9(6) 6_565 2_556
N2 C6 C7 C7 -177.9(3) . 2_556
C7 C6 N2 O2 -178.9(3) 6_565 6_565
C7 C6 N2 O2 -0.1(4) . 6_565
C7 C6 N2 O2 0.1(4) 6_565 .
C7 C6 N2 O2 178.9(3) . .
